data_2001578
loop_
_publ_author_name
'Jean-Claude, B. J.'
'Britten, J. F.'
'Just, G.'

_publ_section_title
;
 Structure of <i>N</i>-(2-aminophenyl)-<i>N</i>'-methylurea
;
_journal_issue 6
_journal_name_full 'Acta Crystallographica Section C'
_journal_page_first 1070
_journal_page_last 1072
_journal_paper_doi 10.1107/S0108270192012290
_journal_volume 49
_journal_year 1993
_chemical_formula_sum 'C8 H11 N3 O'
_chemical_formula_weight 165.19
_space_group_IT_number 14
_space_group_name_Hall '-P 2yn'
_space_group_name_H-M_alt 'P 1 21/n 1'
_symmetry_cell_setting monoclinic
_symmetry_space_group_name_Hall '-P 2yn'
_symmetry_space_group_name_H-M 'P 1 21/n 1'
_cell_angle_alpha 90
_cell_angle_beta 100.994(7)
_cell_angle_gamma 90
_cell_formula_units_Z 4
_cell_length_a 10.3997(14)
_cell_length_b 4.6395(12)
_cell_length_c 18.2211(11)
_cell_volume 863.0(3)
_diffrn_radiation_type Cu
_diffrn_radiation_wavelength 1.54178
_exptl_absorpt_coefficient_mu 0.682
_exptl_crystal_density_diffrn 1.2271
_exptl_crystal_F_000 352
_cod_data_source_file br1006.cif
_cod_data_source_block br1006_structure_1_of_1
_cod_original_cell_volume 868.0(2)
_cod_original_formula_sum 'C8 H11 N3 O1'
_cod_database_code 2001578

loop_
_space_group_symop_id
_space_group_symop_operation_xyz
1 x,y,z
2 -x+1/2,y+1/2,-z+1/2
3 -x,-y,-z
4 x+1/2,-y+1/2,z+1/2

loop_
_atom_site_label
_atom_site_fract_x
_atom_site_fract_y
_atom_site_fract_z
O(2') .8990(3) -.1400(5) .11510(10)
N(1) .9407(4) .2684(8) .1832(2)
N(3) .8749(5) .2888(9) .0558(2)
N(4) 1.1501(4) -.1270(9) .2253(2)
C(1) .9630(4) .1345(9) .2541(2)
C(2) 1.0652(4) -.0620(8) .2740(2)
C(3) 1.0865(5) -.1800(10) .3450(2)
C(4) 1.0102(5) -.1010(10) .3963(3)
C(5) .9106(5) .0940(10) .3768(3)
C(6) .8861(4) .2130(10) .3058(2)
C(2') .9037(4) .1259(8) .1176(2)
C(4') .8219(5) .1720(10) -.0161(3)
H(1) 1.108(4) -.150(10) .177(2)
H(2) 1.202(3) -.269(8) .240(2)
H(3) 1.158(4) -.328(8) .360(2)
H(4) 1.032(3) -.198(8) .445(2)
H(5) .849(4) .159(9) .409(2)
H(6) .801(3) .344(8) .284(2)
H(7) .930(4) .413(7) .184(2)
H(8) .873(4) .437(8) .059(2)
H(9) .721(3) .090(10) -.022(2)
H(10) .794(4) .324(7) -.060(2)
H(11) .865(3) .040(10) -.030(3)

loop_
_geom_angle_atom_site_label_1
_geom_angle_atom_site_label_2
_geom_angle_atom_site_label_3
_geom_angle
C(1) N(1) C(2') 124.2(4)
C(2') N(3) C(4') 122.7(4)
N(1) C(1) C(2) 120.6(4)
N(1) C(1) C(6) 119.2(4)
C(2) C(1) C(6) 120.2(4)
N(4) C(2) C(1) 121.3(4)
N(4) C(2) C(3) 120.0(4)
C(1) C(2) C(3) 118.7(4)
C(2) C(3) C(4) 121.0(4)
C(3) C(4) C(5) 120.1(4)
C(4) C(5) C(6) 120.1(5)
C(1) C(6) C(5) 119.9(4)
O(2') C(2') N(1) 121.5(4)
O(2') C(2') N(3) 122.1(4)
N(1) C(2') N(3) 116.4(4)

loop_
_geom_bond_atom_site_label_1
_geom_bond_atom_site_label_2
_geom_bond_distance
O(2') C(2') 1.235(5)
N(1) C(1) 1.414(5)
N(1) C(2') 1.356(6)
N(3) C(2') 1.341(6)
N(3) C(4') 1.429(6)
N(4) C(2) 1.398(6)
C(1) C(2) 1.394(5)
C(1) C(6) 1.395(6)
C(2) C(3) 1.384(6)
C(3) C(4) 1.387(7)
C(4) C(5) 1.369(7)
C(5) C(6) 1.384(6)
